data_2234040
loop_
_publ_author_name
'Sun, Hong-Hua'
'Hu, Zhi-Yong'
'Cao, Duan-Lin'

_publ_section_title
;
 2,2'-{[4,6-Bis(octylamino)-1,3,5-triazin-2-yl]azanediyl}diethanol
;
_journal_coeditor_code XU5451
_journal_issue 3
_journal_name_full 'Acta Crystallographica Section E'
_journal_page_first o618
_journal_paper_doi 10.1107/S1600536812003856
_journal_volume 68
_journal_year 2012
_chemical_formula_iupac 'C23 H46 N6 O2'
_chemical_formula_moiety 'C23 H46 N6 O2'
_chemical_formula_sum 'C23 H46 N6 O2'
_chemical_formula_weight 438.66
_chemical_name_systematic
;
2,2'-{[4,6-Bis(octylamino)-1,3,5-triazin-2-yl]azanediyl}diethanol
;
_space_group_IT_number 2
_symmetry_cell_setting triclinic
_symmetry_space_group_name_Hall '-P 1'
_symmetry_space_group_name_H-M 'P -1'
_atom_sites_solution_hydrogens geom
_atom_sites_solution_primary direct
_atom_sites_solution_secondary difmap
_audit_creation_method SHELXL97
_cell_angle_alpha 100.144(7)
_cell_angle_beta 100.741(5)
_cell_angle_gamma 102.109(5)
_cell_formula_units_Z 2
_cell_length_a 8.333(3)
_cell_length_b 9.526(3)
_cell_length_c 17.182(6)
_cell_measurement_reflns_used 4402
_cell_measurement_temperature 113(2)
_cell_measurement_theta_max 27.9
_cell_measurement_theta_min 1.2
_cell_volume 1276.9(8)
_computing_cell_refinement 'CrystalClear (Rigaku/MSC, 2000)'
_computing_data_collection 'CrystalClear (Rigaku/MSC, 2000)'
_computing_data_reduction 'CrystalClear (Rigaku/MSC, 2000)'
_computing_molecular_graphics 'SHELXTL (Sheldrick, 2008)'
_computing_publication_material 'SHELXTL (Sheldrick, 2008)'
_computing_structure_refinement 'SHELXTL (Sheldrick, 2008)'
_computing_structure_solution 'SHELXTL (Sheldrick, 2008)'
_diffrn_ambient_temperature 113(2)
_diffrn_detector_area_resol_mean 14.22
_diffrn_measured_fraction_theta_full 0.985
_diffrn_measured_fraction_theta_max 0.985
_diffrn_measurement_device_type 'Rigaku Saturn724 CCD'
_diffrn_measurement_method '\w and \f scans'
_diffrn_radiation_monochromator multilayer
_diffrn_radiation_source 'rotating anode'
_diffrn_radiation_type MoK\a
_diffrn_radiation_wavelength 0.71073
_diffrn_reflns_av_R_equivalents 0.0323
_diffrn_reflns_av_sigmaI/netI 0.0609
_diffrn_reflns_limit_h_max 10
_diffrn_reflns_limit_h_min -10
_diffrn_reflns_limit_k_max 11
_diffrn_reflns_limit_k_min -12
_diffrn_reflns_limit_l_max 22
_diffrn_reflns_limit_l_min -22
_diffrn_reflns_number 13414
_diffrn_reflns_theta_full 27.90
_diffrn_reflns_theta_max 27.90
_diffrn_reflns_theta_min 1.24
_exptl_absorpt_coefficient_mu 0.075
_exptl_absorpt_correction_T_max 0.9896
_exptl_absorpt_correction_T_min 0.9823
_exptl_absorpt_correction_type multi-scan
_exptl_absorpt_process_details '(CrystalClear; Rigaku/MSC, 2000)'
_exptl_crystal_colour colorless
_exptl_crystal_density_diffrn 1.141
_exptl_crystal_density_method 'not measured'
_exptl_crystal_description prism
_exptl_crystal_F_000 484
_exptl_crystal_size_max 0.24
_exptl_crystal_size_mid 0.22
_exptl_crystal_size_min 0.14
_refine_diff_density_max 0.221
_refine_diff_density_min -0.345
_refine_ls_extinction_method none
_refine_ls_goodness_of_fit_ref 1.065
_refine_ls_hydrogen_treatment mixed
_refine_ls_matrix_type full
_refine_ls_number_parameters 292
_refine_ls_number_reflns 6014
_refine_ls_number_restraints 2
_refine_ls_restrained_S_all 1.065
_refine_ls_R_factor_all 0.0536
_refine_ls_R_factor_gt 0.0350
_refine_ls_shift/su_max 0.003
_refine_ls_shift/su_mean 0.000
_refine_ls_structure_factor_coef Fsqd
_refine_ls_weighting_details 'calc w=1/[\s^2^(Fo^2^)+(0.0340P)^2^+0.0000P] where P=(Fo^2^+2Fc^2^)/3'
_refine_ls_weighting_scheme calc
_refine_ls_wR_factor_gt 0.0797
_refine_ls_wR_factor_ref 0.0920
_reflns_number_gt 3623
_reflns_number_total 6014
_reflns_threshold_expression I>2sigma(I)
_cod_data_source_file xu5451.cif
_cod_data_source_block I
_cod_database_code 2234040
_cod_database_fobs_code 2234040

loop_
_symmetry_equiv_pos_as_xyz
'x, y, z'
'-x, -y, -z'

loop_
_atom_site_type_symbol
_atom_site_label
_atom_site_fract_x
_atom_site_fract_y
_atom_site_fract_z
_atom_site_U_iso_or_equiv
_atom_site_adp_type
_atom_site_calc_flag
_atom_site_refinement_flags
_atom_site_occupancy
_atom_site_symmetry_multiplicity
O O1 0.45621(9) 0.45821(9) 0.09768(5) 0.0232(2) Uani d . 1 1
H H1 0.3754 0.4185 0.0572 0.035 Uiso calc R 1 1
O O2 0.37413(10) 1.04004(9) 0.07962(5) 0.0248(2) Uani d . 1 1
H H2 0.2881 0.9738 0.0533 0.037 Uiso calc R 1 1
N N1 0.07742(11) 0.62558(10) 0.10758(5) 0.0164(2) Uani d . 1 1
N N2 -0.15593(11) 0.66811(10) 0.01779(6) 0.0161(2) Uani d . 1 1
N N3 0.12763(11) 0.77449(10) 0.01128(5) 0.0156(2) Uani d . 1 1
N N4 0.34670(11) 0.72741(10) 0.09900(6) 0.0168(2) Uani d . 1 1
N N5 -0.19488(12) 0.52780(11) 0.11208(6) 0.0186(2) Uani d D 1 1
N N6 -0.10013(11) 0.80796(10) -0.07507(6) 0.0170(2) Uani d D 1 1
C C1 0.17873(13) 0.70736(12) 0.07153(7) 0.0153(2) Uani d . 1 1
C C2 -0.08806(13) 0.60962(12) 0.07829(7) 0.0154(2) Uani d . 1 1
C C3 -0.04067(13) 0.74848(12) -0.01343(7) 0.0153(2) Uani d . 1 1
C C4 0.00887(13) 0.89922(12) -0.11373(7) 0.0171(3) Uani d . 1 1
H H4A 0.1042 0.8556 -0.1216 0.021 Uiso calc R 1 1
H H4B 0.0560 0.9986 -0.0777 0.021 Uiso calc R 1 1
C C5 -0.08616(14) 0.91258(13) -0.19511(7) 0.0208(3) Uani d . 1 1
H H5A -0.1813 0.9564 -0.1871 0.025 Uiso calc R 1 1
H H5B -0.1338 0.8131 -0.2309 0.025 Uiso calc R 1 1
C C6 0.02670(15) 1.00745(13) -0.23645(7) 0.0232(3) Uani d . 1 1
H H6A 0.1174 0.9597 -0.2474 0.028 Uiso calc R 1 1
H H6B 0.0807 1.1043 -0.1987 0.028 Uiso calc R 1 1
C C7 -0.06691(15) 1.03229(13) -0.31604(7) 0.0247(3) Uani d . 1 1
H H7A -0.1633 1.0722 -0.3055 0.030 Uiso calc R 1 1
H H7B 0.0101 1.1081 -0.3337 0.030 Uiso calc R 1 1
C C8 -0.13314(15) 0.89670(13) -0.38531(7) 0.0250(3) Uani d . 1 1
H H8A -0.2097 0.8200 -0.3681 0.030 Uiso calc R 1 1
H H8B -0.0372 0.8574 -0.3971 0.030 Uiso calc R 1 1
C C9 -0.22769(16) 0.92779(14) -0.46281(7) 0.0271(3) Uani d . 1 1
H H9A -0.3247 0.9655 -0.4510 0.032 Uiso calc R 1 1
H H9B -0.1516 1.0061 -0.4792 0.032 Uiso calc R 1 1
C C10 -0.29184(17) 0.79495(15) -0.53305(7) 0.0326(3) Uani d . 1 1
H H10A -0.3668 0.7162 -0.5165 0.039 Uiso calc R 1 1
H H10B -0.1947 0.7580 -0.5453 0.039 Uiso calc R 1 1
C C11 -0.3879(2) 0.82560(18) -0.61002(8) 0.0474(4) Uani d . 1 1
H H11A -0.4866 0.8591 -0.5991 0.071 Uiso calc R 1 1
H H11B -0.4249 0.7353 -0.6530 0.071 Uiso calc R 1 1
H H11C -0.3141 0.9022 -0.6276 0.071 Uiso calc R 1 1
C C12 -0.13547(14) 0.45555(13) 0.17567(7) 0.0196(3) Uani d . 1 1
H H12A -0.0466 0.4090 0.1607 0.023 Uiso calc R 1 1
H H12B -0.2301 0.3765 0.1795 0.023 Uiso calc R 1 1
C C13 -0.06510(14) 0.56152(13) 0.25832(7) 0.0213(3) Uani d . 1 1
H H13A -0.1602 0.5878 0.2794 0.026 Uiso calc R 1 1
H H13B 0.0068 0.6531 0.2512 0.026 Uiso calc R 1 1
C C14 0.03814(15) 0.50118(13) 0.32134(7) 0.0228(3) Uani d . 1 1
H H14A -0.0347 0.4129 0.3313 0.027 Uiso calc R 1 1
H H14B 0.1309 0.4708 0.2999 0.027 Uiso calc R 1 1
C C15 0.11192(15) 0.61478(13) 0.40109(7) 0.0248(3) Uani d . 1 1
H H15A 0.1833 0.7027 0.3900 0.030 Uiso calc R 1 1
H H15B 0.0179 0.6454 0.4212 0.030 Uiso calc R 1 1
C C16 0.21685(15) 0.56546(13) 0.46839(7) 0.0240(3) Uani d . 1 1
H H16A 0.3141 0.5383 0.4499 0.029 Uiso calc R 1 1
H H16B 0.1474 0.4766 0.4795 0.029 Uiso calc R 1 1
C C17 0.28156(15) 0.68470(14) 0.54663(7) 0.0249(3) Uani d . 1 1
H H17A 0.3520 0.7724 0.5350 0.030 Uiso calc R 1 1
H H17B 0.1836 0.7135 0.5635 0.030 Uiso calc R 1 1
C C18 0.38433(16) 0.64197(14) 0.61749(7) 0.0270(3) Uani d . 1 1
H H18A 0.4866 0.6189 0.6025 0.032 Uiso calc R 1 1
H H18B 0.3167 0.5519 0.6283 0.032 Uiso calc R 1 1
C C19 0.43686(17) 0.76375(15) 0.69446(8) 0.0334(3) Uani d . 1 1
H H19A 0.5066 0.8523 0.6845 0.050 Uiso calc R 1 1
H H19B 0.5018 0.7313 0.7385 0.050 Uiso calc R 1 1
H H19C 0.3360 0.7861 0.7100 0.050 Uiso calc R 1 1
C C20 0.41197(14) 0.68357(12) 0.17361(7) 0.0182(3) Uani d . 1 1
H H20A 0.3521 0.7167 0.2153 0.022 Uiso calc R 1 1
H H20B 0.5329 0.7351 0.1940 0.022 Uiso calc R 1 1
C C21 0.39391(14) 0.51959(13) 0.16401(7) 0.0199(3) Uani d . 1 1
H H21A 0.4560 0.5013 0.2147 0.024 Uiso calc R 1 1
H H21B 0.2733 0.4694 0.1557 0.024 Uiso calc R 1 1
C C22 0.46880(13) 0.81199(12) 0.06247(7) 0.0172(3) Uani d . 1 1
H H22A 0.4215 0.7940 0.0033 0.021 Uiso calc R 1 1
H H22B 0.5732 0.7769 0.0703 0.021 Uiso calc R 1 1
C C23 0.51254(14) 0.97586(12) 0.09878(7) 0.0202(3) Uani d . 1 1
H H23A 0.5500 0.9930 0.1586 0.024 Uiso calc R 1 1
H H23B 0.6078 1.0255 0.0784 0.024 Uiso calc R 1 1
H H5 -0.3060(10) 0.5149(14) 0.0952(7) 0.033(4) Uiso d D 1 1
H H6 -0.2096(11) 0.8076(14) -0.0843(7) 0.031(4) Uiso d D 1 1

loop_
_atom_site_aniso_label
_atom_site_aniso_U_11
_atom_site_aniso_U_22
_atom_site_aniso_U_33
_atom_site_aniso_U_12
_atom_site_aniso_U_13
_atom_site_aniso_U_23
O1 0.0150(4) 0.0274(5) 0.0234(5) 0.0047(3) 0.0012(3) 0.0000(4)
O2 0.0178(4) 0.0190(5) 0.0363(6) 0.0049(3) 0.0051(4) 0.0037(4)
N1 0.0133(5) 0.0196(5) 0.0164(5) 0.0037(4) 0.0030(4) 0.0053(4)
N2 0.0142(5) 0.0187(5) 0.0153(5) 0.0040(4) 0.0029(4) 0.0039(4)
N3 0.0132(5) 0.0178(5) 0.0157(5) 0.0044(4) 0.0016(4) 0.0045(4)
N4 0.0126(5) 0.0205(5) 0.0176(5) 0.0026(4) 0.0022(4) 0.0084(4)
N5 0.0134(5) 0.0236(6) 0.0198(6) 0.0042(4) 0.0037(4) 0.0077(5)
N6 0.0133(5) 0.0212(6) 0.0174(5) 0.0053(4) 0.0021(4) 0.0069(4)
C1 0.0157(6) 0.0143(6) 0.0143(6) 0.0037(4) 0.0025(5) 0.0001(5)
C2 0.0146(6) 0.0154(6) 0.0144(6) 0.0030(4) 0.0029(5) 0.0003(5)
C3 0.0166(6) 0.0141(6) 0.0140(6) 0.0049(4) 0.0025(5) -0.0001(5)
C4 0.0181(6) 0.0159(6) 0.0164(6) 0.0032(4) 0.0022(5) 0.0043(5)
C5 0.0197(6) 0.0249(7) 0.0179(7) 0.0055(5) 0.0036(5) 0.0064(5)
C6 0.0253(7) 0.0235(7) 0.0188(7) 0.0025(5) 0.0032(5) 0.0058(5)
C7 0.0311(7) 0.0227(7) 0.0214(7) 0.0064(5) 0.0055(5) 0.0083(6)
C8 0.0316(7) 0.0255(7) 0.0201(7) 0.0104(5) 0.0055(5) 0.0073(6)
C9 0.0331(7) 0.0294(7) 0.0212(7) 0.0123(6) 0.0056(6) 0.0075(6)
C10 0.0393(8) 0.0371(8) 0.0213(7) 0.0171(6) 0.0021(6) 0.0028(6)
C11 0.0565(10) 0.0616(11) 0.0225(8) 0.0256(8) -0.0021(7) 0.0042(8)
C12 0.0189(6) 0.0204(6) 0.0207(7) 0.0034(5) 0.0064(5) 0.0079(5)
C13 0.0245(6) 0.0225(7) 0.0202(7) 0.0079(5) 0.0088(5) 0.0070(5)
C14 0.0251(6) 0.0230(7) 0.0224(7) 0.0074(5) 0.0073(5) 0.0072(6)
C15 0.0300(7) 0.0253(7) 0.0210(7) 0.0104(5) 0.0056(5) 0.0061(6)
C16 0.0266(7) 0.0258(7) 0.0218(7) 0.0101(5) 0.0058(5) 0.0067(6)
C17 0.0287(7) 0.0261(7) 0.0210(7) 0.0096(5) 0.0048(5) 0.0058(6)
C18 0.0273(7) 0.0297(7) 0.0240(7) 0.0086(5) 0.0041(5) 0.0064(6)
C19 0.0340(8) 0.0378(9) 0.0247(8) 0.0081(6) 0.0003(6) 0.0054(7)
C20 0.0146(6) 0.0221(7) 0.0165(6) 0.0036(5) -0.0003(5) 0.0059(5)
C21 0.0174(6) 0.0241(7) 0.0193(7) 0.0057(5) 0.0030(5) 0.0082(5)
C22 0.0130(5) 0.0209(6) 0.0194(6) 0.0045(4) 0.0044(5) 0.0074(5)
C23 0.0168(6) 0.0209(7) 0.0222(7) 0.0030(5) 0.0030(5) 0.0063(5)

loop_
_atom_type_symbol
_atom_type_description
_atom_type_scat_dispersion_real
_atom_type_scat_dispersion_imag
_atom_type_scat_source
C C 0.0033 0.0016 'International Tables Vol C Tables 4.2.6.8 and 6.1.1.4'
H H 0.0000 0.0000 'International Tables Vol C Tables 4.2.6.8 and 6.1.1.4'
N N 0.0061 0.0033 'International Tables Vol C Tables 4.2.6.8 and 6.1.1.4'
O O 0.0106 0.0060 'International Tables Vol C Tables 4.2.6.8 and 6.1.1.4'

loop_
_geom_angle_atom_site_label_1
_geom_angle_atom_site_label_2
_geom_angle_atom_site_label_3
_geom_angle
C21 O1 H1 109.5
C23 O2 H2 109.5
C1 N1 C2 114.52(10)
C3 N2 C2 113.97(9)
C3 N3 C1 114.02(9)
C1 N4 C20 120.28(10)
C1 N4 C22 121.39(9)
C20 N4 C22 117.74(9)
C2 N5 C12 121.87(9)
C2 N5 H5 120.2(8)
C12 N5 H5 117.9(8)
C3 N6 C4 123.16(9)
C3 N6 H6 116.9(8)
C4 N6 H6 118.5(8)
N1 C1 N4 116.90(10)
N1 C1 N3 125.73(10)
N4 C1 N3 117.35(10)
N5 C2 N1 116.81(10)
N5 C2 N2 117.38(9)
N1 C2 N2 125.81(10)
N3 C3 N6 117.08(10)
N3 C3 N2 125.91(10)
N6 C3 N2 117.00(9)
N6 C4 C5 111.51(9)
N6 C4 H4A 109.3
C5 C4 H4A 109.3
N6 C4 H4B 109.3
C5 C4 H4B 109.3
H4A C4 H4B 108.0
C4 C5 C6 112.08(9)
C4 C5 H5A 109.2
C6 C5 H5A 109.2
C4 C5 H5B 109.2
C6 C5 H5B 109.2
H5A C5 H5B 107.9
C5 C6 C7 113.74(10)
C5 C6 H6A 108.8
C7 C6 H6A 108.8
C5 C6 H6B 108.8
C7 C6 H6B 108.8
H6A C6 H6B 107.7
C8 C7 C6 115.39(10)
C8 C7 H7A 108.4
C6 C7 H7A 108.4
C8 C7 H7B 108.4
C6 C7 H7B 108.4
H7A C7 H7B 107.5
C7 C8 C9 113.02(10)
C7 C8 H8A 109.0
C9 C8 H8A 109.0
C7 C8 H8B 109.0
C9 C8 H8B 109.0
H8A C8 H8B 107.8
C10 C9 C8 113.91(11)
C10 C9 H9A 108.8
C8 C9 H9A 108.8
C10 C9 H9B 108.8
C8 C9 H9B 108.8
H9A C9 H9B 107.7
C9 C10 C11 113.88(11)
C9 C10 H10A 108.8
C11 C10 H10A 108.8
C9 C10 H10B 108.8
C11 C10 H10B 108.8
H10A C10 H10B 107.7
C10 C11 H11A 109.5
C10 C11 H11B 109.5
H11A C11 H11B 109.5
C10 C11 H11C 109.5
H11A C11 H11C 109.5
H11B C11 H11C 109.5
N5 C12 C13 112.69(10)
N5 C12 H12A 109.1
C13 C12 H12A 109.1
N5 C12 H12B 109.1
C13 C12 H12B 109.1
H12A C12 H12B 107.8
C12 C13 C14 114.34(10)
C12 C13 H13A 108.7
C14 C13 H13A 108.7
C12 C13 H13B 108.7
C14 C13 H13B 108.7
H13A C13 H13B 107.6
C15 C14 C13 111.74(10)
C15 C14 H14A 109.3
C13 C14 H14A 109.3
C15 C14 H14B 109.3
C13 C14 H14B 109.3
H14A C14 H14B 107.9
C16 C15 C14 116.01(10)
C16 C15 H15A 108.3
C14 C15 H15A 108.3
C16 C15 H15B 108.3
C14 C15 H15B 108.3
H15A C15 H15B 107.4
C15 C16 C17 112.37(10)
C15 C16 H16A 109.1
C17 C16 H16A 109.1
C15 C16 H16B 109.1
C17 C16 H16B 109.1
H16A C16 H16B 107.9
C18 C17 C16 115.39(11)
C18 C17 H17A 108.4
C16 C17 H17A 108.4
C18 C17 H17B 108.4
C16 C17 H17B 108.4
H17A C17 H17B 107.5
C17 C18 C19 112.27(11)
C17 C18 H18A 109.1
C19 C18 H18A 109.1
C17 C18 H18B 109.1
C19 C18 H18B 109.2
H18A C18 H18B 107.9
C18 C19 H19A 109.5
C18 C19 H19B 109.5
H19A C19 H19B 109.5
C18 C19 H19C 109.5
H19A C19 H19C 109.5
H19B C19 H19C 109.5
N4 C20 C21 114.49(9)
N4 C20 H20A 108.6
C21 C20 H20A 108.6
N4 C20 H20B 108.6
C21 C20 H20B 108.6
H20A C20 H20B 107.6
O1 C21 C20 112.63(10)
O1 C21 H21A 109.1
C20 C21 H21A 109.1
O1 C21 H21B 109.1
C20 C21 H21B 109.1
H21A C21 H21B 107.8
N4 C22 C23 112.52(10)
N4 C22 H22A 109.1
C23 C22 H22A 109.1
N4 C22 H22B 109.1
C23 C22 H22B 109.1
H22A C22 H22B 107.8
O2 C23 C22 112.85(9)
O2 C23 H23A 109.0
C22 C23 H23A 109.0
O2 C23 H23B 109.0
C22 C23 H23B 109.0
H23A C23 H23B 107.8

loop_
_geom_bond_atom_site_label_1
_geom_bond_atom_site_label_2
_geom_bond_distance
O1 C21 1.4224(14)
O1 H1 0.8400
O2 C23 1.4275(13)
O2 H2 0.8400
N1 C1 1.3386(14)
N1 C2 1.3433(14)
N2 C3 1.3507(14)
N2 C2 1.3521(14)
N3 C3 1.3431(14)
N3 C1 1.3583(14)
N4 C1 1.3522(14)
N4 C20 1.4619(14)
N4 C22 1.4666(14)
N5 C2 1.3407(14)
N5 C12 1.4557(14)
N5 H5 0.893(8)
N6 C3 1.3497(14)
N6 C4 1.4557(14)
N6 H6 0.895(8)
C4 C5 1.5135(15)
C4 H4A 0.9900
C4 H4B 0.9900
C5 C6 1.5245(16)
C5 H5A 0.9900
C5 H5B 0.9900
C6 C7 1.5259(16)
C6 H6A 0.9900
C6 H6B 0.9900
C7 C8 1.5179(17)
C7 H7A 0.9900
C7 H7B 0.9900
C8 C9 1.5257(16)
C8 H8A 0.9900
C8 H8B 0.9900
C9 C10 1.5104(18)
C9 H9A 0.9900
C9 H9B 0.9900
C10 C11 1.5213(17)
C10 H10A 0.9900
C10 H10B 0.9900
C11 H11A 0.9800
C11 H11B 0.9800
C11 H11C 0.9800
C12 C13 1.5217(16)
C12 H12A 0.9900
C12 H12B 0.9900
C13 C14 1.5240(15)
C13 H13A 0.9900
C13 H13B 0.9900
C14 C15 1.5203(17)
C14 H14A 0.9900
C14 H14B 0.9900
C15 C16 1.5196(16)
C15 H15A 0.9900
C15 H15B 0.9900
C16 C17 1.5242(17)
C16 H16A 0.9900
C16 H16B 0.9900
C17 C18 1.5211(16)
C17 H17A 0.9900
C17 H17B 0.9900
C18 C19 1.5223(18)
C18 H18A 0.9900
C18 H18B 0.9900
C19 H19A 0.9800
C19 H19B 0.9800
C19 H19C 0.9800
C20 C21 1.5138(17)
C20 H20A 0.9900
C20 H20B 0.9900
C21 H21A 0.9900
C21 H21B 0.9900
C22 C23 1.5141(16)
C22 H22A 0.9900
C22 H22B 0.9900
C23 H23A 0.9900
C23 H23B 0.9900

loop_
_geom_hbond_atom_site_label_D
_geom_hbond_atom_site_label_H
_geom_hbond_atom_site_label_A
_geom_hbond_site_symmetry_A
_geom_hbond_distance_DH
_geom_hbond_distance_HA
_geom_hbond_distance_DA
_geom_hbond_angle_DHA
O1 H1 N2 2_565 0.84 1.95 2.7732(13) 166.5
O2 H2 N3 . 0.84 2.00 2.8057(14) 160.1
N5 H5 O1 1_455 0.893(8) 1.952(9) 2.7963(15) 157.3(12)
N6 H6 O2 2_575 0.895(8) 2.197(10) 2.9455(14) 140.7(11)

loop_
_geom_torsion_atom_site_label_1
_geom_torsion_atom_site_label_2
_geom_torsion_atom_site_label_3
_geom_torsion_atom_site_label_4
_geom_torsion
C2 N1 C1 N4 179.73(10)
C2 N1 C1 N3 1.35(16)
C20 N4 C1 N1 -10.55(15)
C22 N4 C1 N1 178.45(10)
C20 N4 C1 N3 167.96(10)
C22 N4 C1 N3 -3.03(15)
C3 N3 C1 N1 -2.26(16)
C3 N3 C1 N4 179.37(10)
C12 N5 C2 N1 -1.91(16)
C12 N5 C2 N2 177.83(9)
C1 N1 C2 N5 179.59(10)
C1 N1 C2 N2 -0.12(16)
C3 N2 C2 N5 -179.72(10)
C3 N2 C2 N1 -0.01(16)
C1 N3 C3 N6 -177.87(9)
C1 N3 C3 N2 2.11(16)
C4 N6 C3 N3 -1.14(16)
C4 N6 C3 N2 178.88(10)
C2 N2 C3 N3 -1.08(16)
C2 N2 C3 N6 178.90(9)
C3 N6 C4 C5 162.91(10)
N6 C4 C5 C6 -179.78(10)
C4 C5 C6 C7 -176.09(10)
C5 C6 C7 C8 -67.98(15)
C6 C7 C8 C9 179.15(10)
C7 C8 C9 C10 178.89(11)
C8 C9 C10 C11 179.31(12)
C2 N5 C12 C13 77.29(14)
N5 C12 C13 C14 -165.17(10)
C12 C13 C14 C15 177.18(10)
C13 C14 C15 C16 179.77(10)
C14 C15 C16 C17 -178.44(11)
C15 C16 C17 C18 178.60(11)
C16 C17 C18 C19 -177.13(11)
C1 N4 C20 C21 77.14(13)
C22 N4 C20 C21 -111.54(11)
N4 C20 C21 O1 50.37(13)
C1 N4 C22 C23 85.59(12)
C20 N4 C22 C23 -85.63(12)
N4 C22 C23 O2 -67.59(13)

loop_
_cod_related_entry_id
_cod_related_entry_database
_cod_related_entry_code
1 ChemSpider 30657553
